data_2208591
loop_
_publ_author_name
'Odaba\,so\(glu, Mustafa'
'B\"uy\"ukg\"ung\"or, Orhan'

_publ_section_title
;
 3,6-Dioxaoctane-1,8-diammonium oxalate
;
_journal_coeditor_code FL2006
_journal_issue 4
_journal_name_full 'Acta Crystallographica Section E'
_journal_page_first o1524
_journal_page_last o1525
_journal_paper_doi 10.1107/S1600536806009822
_journal_volume 62
_journal_year 2006
_chemical_formula_iupac 'C6 H18 N2 O2 2+, C2 O4 2-'
_chemical_formula_moiety 'C6 H18 N2 O2 2+, C2 O4 2-'
_chemical_formula_sum 'C8 H18 N2 O6'
_chemical_formula_weight 238.24
_chemical_name_systematic
;
3,6-dioxaoctane-1,8-diammonium oxalate
;
_space_group_IT_number 14
_symmetry_cell_setting monoclinic
_symmetry_space_group_name_Hall '-P 2ybc'
_symmetry_space_group_name_H-M 'P 1 21/c 1'
_atom_sites_solution_hydrogens geom
_atom_sites_solution_primary direct
_atom_sites_solution_secondary difmap
_audit_creation_method SHELXL-97
_cell_angle_alpha 90.00
_cell_angle_beta 121.494(6)
_cell_angle_gamma 90.00
_cell_formula_units_Z 2
_cell_length_a 7.5119(7)
_cell_length_b 7.7072(5)
_cell_length_c 10.8790(10)
_cell_measurement_reflns_used 7458
_cell_measurement_temperature 100
_cell_measurement_theta_max 27.98
_cell_measurement_theta_min 3.18
_cell_volume 537.07(9)
_computing_cell_refinement X-AREA
_computing_data_collection 'X-AREA (Stoe & Cie, 2002)'
_computing_data_reduction 'X-RED32 (Stoe & Cie, 2002)'
_computing_molecular_graphics 'ORTEP-3 for Windows (Farrugia, 1997)'
_computing_publication_material 'WinGX (Farrugia, 1999)'
_computing_structure_refinement 'SHELXL97 (Sheldrick, 1997)'
_computing_structure_solution 'SHELXS97 (Sheldrick, 1990)'
_diffrn_ambient_temperature 100
_diffrn_detector_area_resol_mean 6.67
_diffrn_measured_fraction_theta_full 1.000
_diffrn_measured_fraction_theta_max 1.000
_diffrn_measurement_device_type Stoe
_diffrn_measurement_method \w
_diffrn_radiation_monochromator graphite
_diffrn_radiation_source 'fine-focus sealed tube'
_diffrn_radiation_type MoK\a
_diffrn_radiation_wavelength 0.71073
_diffrn_reflns_av_R_equivalents 0.1047
_diffrn_reflns_av_sigmaI/netI 0.0423
_diffrn_reflns_limit_h_max 9
_diffrn_reflns_limit_h_min -9
_diffrn_reflns_limit_k_max 9
_diffrn_reflns_limit_k_min -9
_diffrn_reflns_limit_l_max 13
_diffrn_reflns_limit_l_min -13
_diffrn_reflns_number 7458
_diffrn_reflns_theta_full 25.99
_diffrn_reflns_theta_max 25.99
_diffrn_reflns_theta_min 3.18
_diffrn_standards_decay_% <2
_diffrn_standards_number 0
_exptl_absorpt_coefficient_mu 0.126
_exptl_absorpt_correction_T_max 0.9826
_exptl_absorpt_correction_T_min 0.9611
_exptl_absorpt_correction_type integration
_exptl_absorpt_process_details '(X-RED32; Stoe & Cie, 2002)'
_exptl_crystal_colour colorless
_exptl_crystal_density_diffrn 1.473
_exptl_crystal_density_method 'not measured'
_exptl_crystal_description 'rounded prism'
_exptl_crystal_F_000 256
_exptl_crystal_size_max 0.35
_exptl_crystal_size_mid 0.28
_exptl_crystal_size_min 0.17
_refine_diff_density_max 0.358
_refine_diff_density_min -0.177
_refine_ls_extinction_coef 0.093(6)
_refine_ls_extinction_expression Fc^*^=kFc[1+0.001xFc^2^\l^3^/sin(2\q)]^-1/4^
_refine_ls_extinction_method SHELXL97
_refine_ls_goodness_of_fit_ref 1.080
_refine_ls_hydrogen_treatment mixed
_refine_ls_matrix_type full
_refine_ls_number_parameters 86
_refine_ls_number_reflns 1058
_refine_ls_number_restraints 0
_refine_ls_restrained_S_all 1.080
_refine_ls_R_factor_all 0.0346
_refine_ls_R_factor_gt 0.0305
_refine_ls_shift/su_max 0.000
_refine_ls_shift/su_mean 0.000
_refine_ls_structure_factor_coef Fsqd
_refine_ls_weighting_details 'calc w=1/[\s^2^(Fo^2^)+(0.0231P)^2^+0.1294P] where P=(Fo^2^+2Fc^2^)/3'
_refine_ls_weighting_scheme calc
_refine_ls_wR_factor_gt 0.0741
_refine_ls_wR_factor_ref 0.0764
_reflns_number_gt 952
_reflns_number_total 1058
_reflns_threshold_expression I>2\s(I)
_cod_data_source_file fl2006.cif
_cod_data_source_block I
_cod_original_sg_symbol_H-M 'P 21/c'
_cod_database_code 2208591
_cod_database_fobs_code 2208591

loop_
_symmetry_equiv_pos_as_xyz
'x, y, z'
'-x, y+1/2, -z+1/2'
'-x, -y, -z'
'x, -y-1/2, z-1/2'

loop_
_atom_site_type_symbol
_atom_site_label
_atom_site_fract_x
_atom_site_fract_y
_atom_site_fract_z
_atom_site_U_iso_or_equiv
_atom_site_adp_type
_atom_site_calc_flag
_atom_site_refinement_flags
_atom_site_occupancy
C C1 0.35077(18) 0.47011(14) 0.80105(12) 0.0168(3) Uani d . 1
H H1A 0.3886 0.3798 0.8727 0.020 Uiso calc R 1
H H1B 0.4142 0.5777 0.8513 0.020 Uiso calc R 1
C C2 0.43370(18) 0.42409(14) 0.70573(13) 0.0170(3) Uani d . 1
H H2A 0.5839 0.4090 0.7632 0.020 Uiso calc R 1
H H2B 0.3715 0.3166 0.6549 0.020 Uiso calc R 1
C C3 0.38857(18) 0.51386(14) 0.48181(13) 0.0174(3) Uani d . 1
H H3A 0.3235 0.6039 0.4092 0.021 Uiso calc R 1
H H3B 0.3096 0.4077 0.4417 0.021 Uiso calc R 1
C C4 0.00519(16) 0.39874(12) 0.00841(12) 0.0130(3) Uani d . 1
N N1 0.12072(15) 0.49010(11) 0.71617(11) 0.0139(2) Uani d . 1
O O1 0.38168(13) 0.56231(10) 0.60558(9) 0.0180(2) Uani d . 1
O O2 -0.00901(13) 0.34013(9) 0.11050(9) 0.0189(2) Uani d . 1
O O3 0.02758(13) 0.31305(9) -0.07946(9) 0.0177(2) Uani d . 1
H H11A 0.078(2) 0.5143(16) 0.7790(17) 0.018(3) Uiso d . 1
H H11B 0.082(2) 0.5780(19) 0.6525(16) 0.017(3) Uiso d . 1
H H11C 0.059(2) 0.392(2) 0.6655(16) 0.022(3) Uiso d . 1

loop_
_atom_site_aniso_label
_atom_site_aniso_U_11
_atom_site_aniso_U_22
_atom_site_aniso_U_33
_atom_site_aniso_U_12
_atom_site_aniso_U_13
_atom_site_aniso_U_23
C1 0.0197(6) 0.0158(5) 0.0165(6) -0.0007(4) 0.0105(5) 0.0007(4)
C2 0.0178(6) 0.0160(5) 0.0201(6) 0.0013(4) 0.0119(5) 0.0023(4)
C3 0.0183(6) 0.0187(5) 0.0191(6) 0.0004(4) 0.0125(5) 0.0009(4)
C4 0.0139(5) 0.0107(5) 0.0150(5) 0.0002(4) 0.0079(5) 0.0001(4)
N1 0.0194(5) 0.0106(4) 0.0165(5) -0.0004(4) 0.0128(5) -0.0004(4)
O1 0.0249(5) 0.0149(4) 0.0220(5) 0.0020(3) 0.0178(4) 0.0021(3)
O2 0.0322(5) 0.0120(4) 0.0212(5) 0.0028(3) 0.0199(4) 0.0027(3)
O3 0.0272(5) 0.0120(4) 0.0210(5) -0.0004(3) 0.0176(4) -0.0020(3)

loop_
_atom_type_symbol
_atom_type_description
_atom_type_scat_dispersion_real
_atom_type_scat_dispersion_imag
_atom_type_scat_source
C C 0.0033 0.0016 'International Tables Vol C Tables 4.2.6.8 and 6.1.1.4'
H H 0.0000 0.0000 'International Tables Vol C Tables 4.2.6.8 and 6.1.1.4'
N N 0.0061 0.0033 'International Tables Vol C Tables 4.2.6.8 and 6.1.1.4'
O O 0.0106 0.0060 'International Tables Vol C Tables 4.2.6.8 and 6.1.1.4'

loop_
_geom_angle_atom_site_label_1
_geom_angle_atom_site_label_2
_geom_angle_atom_site_label_3
_geom_angle_site_symmetry_1
_geom_angle_site_symmetry_3
_geom_angle
_geom_angle_publ_flag
N1 C1 C2 . . 111.28(9) ?
N1 C1 H1A . . 109.4 ?
C2 C1 H1A . . 109.4 ?
N1 C1 H1B . . 109.4 ?
C2 C1 H1B . . 109.4 ?
H1A C1 H1B . . 108.0 ?
O1 C2 C1 . . 107.69(9) ?
O1 C2 H2A . . 110.2 ?
C1 C2 H2A . . 110.2 ?
O1 C2 H2B . . 110.2 ?
C1 C2 H2B . . 110.2 ?
H2A C2 H2B . . 108.5 ?
O1 C3 C3 . 3_666 111.69(12) ?
O1 C3 H3A . . 109.3 ?
C3 C3 H3A 3_666 . 109.3 ?
O1 C3 H3B . . 109.3 ?
C3 C3 H3B 3_666 . 109.3 ?
H3A C3 H3B . . 107.9 ?
O3 C4 O2 . . 126.71(9) y
O3 C4 C4 . 3_565 117.21(11) y
O2 C4 C4 . 3_565 116.08(11) y
C1 N1 H11A . . 107.8(9) ?
C1 N1 H11B . . 111.3(9) ?
H11A N1 H11B . . 108.7(12) ?
C1 N1 H11C . . 110.5(9) ?
H11A N1 H11C . . 110.9(12) ?
H11B N1 H11C . . 107.7(13) ?
C3 O1 C2 . . 113.34(8) ?

loop_
_geom_bond_atom_site_label_1
_geom_bond_atom_site_label_2
_geom_bond_site_symmetry_2
_geom_bond_distance
_geom_bond_publ_flag
C1 N1 . 1.4817(15) y
C1 C2 . 1.5047(15) y
C1 H1A . 0.9700 ?
C1 H1B . 0.9700 ?
C2 O1 . 1.4247(13) y
C2 H2A . 0.9700 ?
C2 H2B . 0.9700 ?
C3 O1 . 1.4241(14) y
C3 C3 3_666 1.521(2) y
C3 H3A . 0.9700 ?
C3 H3B . 0.9700 ?
C4 O3 . 1.2434(13) y
C4 O2 . 1.2541(13) y
C4 C4 3_565 1.5688(19) ?
N1 H11A . 0.913(16) ?
N1 H11B . 0.901(15) ?
N1 H11C . 0.909(16) ?

loop_
_geom_hbond_atom_site_label_D
_geom_hbond_atom_site_label_H
_geom_hbond_atom_site_label_A
_geom_hbond_site_symmetry_A
_geom_hbond_distance_DH
_geom_hbond_distance_HA
_geom_hbond_distance_DA
_geom_hbond_angle_DHA
N1 H11A O2 3_566 0.913(16) 1.904(15) 2.7614(12) 155.6(12)
N1 H11A O3 1_556 0.913(16) 2.352(14) 2.9866(12) 126.5(10)
N1 H11B O3 2 0.901(15) 1.976(15) 2.8138(12) 154.0(12)
N1 H11C O2 4_566 0.909(16) 1.869(16) 2.7530(12) 163.6(14)

loop_
_geom_torsion_atom_site_label_1
_geom_torsion_atom_site_label_2
_geom_torsion_atom_site_label_3
_geom_torsion_atom_site_label_4
_geom_torsion_site_symmetry_1
_geom_torsion
N1 C1 C2 O1 . 61.08(11)
C3 C3 O1 C2 3_666 -71.17(14)
C1 C2 O1 C3 . -160.71(9)
